data_7107939
loop_
_publ_author_name
'Yabing He'
'Zhangjing Zhang'
'Shengchang Xiang'
'Frank R. Fronczek'
'Rajamani Krishna'
'Banglin Chen'

_publ_section_title
;
 A robust doubly interpenetrated metal-organic framework constructed from
 a novel aromatic tricarboxylate for highly selective separation of small
 hydrocarbons
;
_journal_name_full Chem.Commun.
_journal_page_first 6493
_journal_paper_doi 10.1039/c2cc31792c
_journal_volume 48
_journal_year 2012
_chemical_formula_moiety 'C81 H55 Cd3 N O16, C3 H7 N O'
_chemical_formula_sum 'C84 H62 Cd3 N2 O17'
_chemical_formula_weight 1708.56
_chemical_name_systematic
;
?
;
_space_group_IT_number 14
_symmetry_cell_setting monoclinic
_symmetry_space_group_name_Hall '-P 2ybc'
_symmetry_space_group_name_H-M 'P 1 21/c 1'
_atom_sites_solution_hydrogens geom
_atom_sites_solution_primary direct
_atom_sites_solution_secondary difmap
_audit_creation_method SHELXL-97
_cell_angle_alpha 90
_cell_angle_beta 99.6290(9)
_cell_angle_gamma 90
_cell_formula_units_Z 4
_cell_length_a 14.306(2)
_cell_length_b 19.509(3)
_cell_length_c 36.482(5)
_cell_measurement_reflns_used 16342
_cell_measurement_temperature 100.0(5)
_cell_measurement_theta_max 25.6
_cell_measurement_theta_min 2.5
_cell_volume 10039(2)
_computing_cell_refinement 'HKL Scalepack (Otwinowski & Minor 1997)'
_computing_data_collection 'COLLECT (Nonius, 2000)'
_computing_data_reduction 'HKL Denzo and Scalepack (Otwinowski & Minor 1997)'
_computing_molecular_graphics 'ORTEP-3 for Windows (Farrugia, 1997)'
_computing_publication_material 'SHELXL-97 (Sheldrick, 1997)'
_computing_structure_refinement 'SHELXL-97 (Sheldrick, 1997)'
_computing_structure_solution 'SIR97 (Altomare et al., 1999)'
_diffrn_ambient_temperature 100.0(5)
_diffrn_measured_fraction_theta_full 0.958
_diffrn_measured_fraction_theta_max 0.958
_diffrn_measurement_device 'Nonius KappaCCD'
_diffrn_measurement_method '\f and \w scans'
_diffrn_radiation_monochromator graphite
_diffrn_radiation_source 'fine-focus sealed tube'
_diffrn_radiation_type MoK\a
_diffrn_radiation_wavelength 0.71073
_diffrn_reflns_av_R_equivalents 0.0513
_diffrn_reflns_av_sigmaI/netI 0.0995
_diffrn_reflns_limit_h_max 17
_diffrn_reflns_limit_h_min -17
_diffrn_reflns_limit_k_max 23
_diffrn_reflns_limit_k_min -23
_diffrn_reflns_limit_l_max 44
_diffrn_reflns_limit_l_min -44
_diffrn_reflns_number 32711
_diffrn_reflns_theta_full 25.66
_diffrn_reflns_theta_max 25.66
_diffrn_reflns_theta_min 2.55
_exptl_absorpt_coefficient_mu 0.683
_exptl_absorpt_correction_T_max 0.8928
_exptl_absorpt_correction_T_min 0.7862
_exptl_absorpt_correction_type multi-scan
_exptl_absorpt_process_details 'HKL Scalepack (Otwinowski & Minor 1997)'
_exptl_crystal_colour 'light yellow'
_exptl_crystal_density_diffrn 1.130
_exptl_crystal_density_method 'not measured'
_exptl_crystal_description fragment
_exptl_crystal_F_000 3440
_exptl_crystal_size_max 0.37
_exptl_crystal_size_mid 0.20
_exptl_crystal_size_min 0.17
_platon_squeeze_details
;
;
_refine_diff_density_max 1.979
_refine_diff_density_min -0.901
_refine_diff_density_rms 0.113
_refine_ls_extinction_method none
_refine_ls_goodness_of_fit_ref 1.022
_refine_ls_hydrogen_treatment constr
_refine_ls_matrix_type full
_refine_ls_number_parameters 907
_refine_ls_number_reflns 18251
_refine_ls_number_restraints 0
_refine_ls_restrained_S_all 1.022
_refine_ls_R_factor_all 0.1090
_refine_ls_R_factor_gt 0.0594
_refine_ls_shift/su_max 0.001
_refine_ls_shift/su_mean 0.000
_refine_ls_structure_factor_coef Fsqd
_refine_ls_weighting_details 'calc w=1/[\s^2^(Fo^2^)+(0.0913P)^2^] where P=(Fo^2^+2Fc^2^)/3'
_refine_ls_weighting_scheme calc
_refine_ls_wR_factor_gt 0.1586
_refine_ls_wR_factor_ref 0.1744
_reflns_number_gt 10467
_reflns_number_total 18251
_reflns_threshold_expression I>2\s(I)
_cod_data_source_file c2cc31792c.txt
_cod_data_source_block Bchen84
_cod_original_sg_symbol_H-M 'P 21/c'
_cod_database_code 7107939

loop_
_symmetry_equiv_pos_as_xyz
'x, y, z'
'-x, y+1/2, -z+1/2'
'-x, -y, -z'
'x, -y-1/2, z-1/2'

loop_
_atom_site_label
_atom_site_type_symbol
_atom_site_fract_x
_atom_site_fract_y
_atom_site_fract_z
_atom_site_U_iso_or_equiv
_atom_site_adp_type
_atom_site_occupancy
_atom_site_symmetry_multiplicity
_atom_site_calc_flag
_atom_site_refinement_flags
Cd1 Cd 0.31783(3) 1.01968(2) 0.304934(11) 0.03778(15) Uani 1 1 d .
Cd2 Cd 0.55313(3) 0.99989(2) 0.337326(11) 0.03079(13) Uani 1 1 d .
Cd3 Cd 0.81873(4) 0.94562(2) 0.336554(13) 0.04407(16) Uani 1 1 d .
C1 C 0.3664(5) 0.9094(3) 0.34990(16) 0.0356(15) Uani 1 1 d .
C2 C 0.3840(4) 0.8460(3) 0.37364(15) 0.0336(14) Uani 1 1 d .
C3 C 0.3414(4) 0.8368(3) 0.40381(15) 0.0308(14) Uani 1 1 d .
H3A H 0.3044 0.8731 0.4112 0.037 Uiso 1 1 calc R
C4 C 0.3499(4) 0.7751(3) 0.42470(14) 0.0257(13) Uani 1 1 d .
C5 C 0.4042(4) 0.7215(3) 0.41312(14) 0.0301(14) Uani 1 1 d .
C6 C 0.4538(4) 0.7332(3) 0.38212(15) 0.0378(15) Uani 1 1 d .
H6A H 0.4938 0.6986 0.3749 0.045 Uiso 1 1 calc R
C7 C 0.4433(4) 0.7929(3) 0.36351(16) 0.0398(16) Uani 1 1 d .
H7A H 0.4760 0.7999 0.3432 0.048 Uiso 1 1 calc R
C8 C 0.4096(4) 0.6586(3) 0.43180(13) 0.0264(13) Uani 1 1 d .
H8A H 0.4445 0.6220 0.4235 0.032 Uiso 1 1 calc R
C9 C 0.3649(4) 0.6489(3) 0.46208(14) 0.0246(13) Uani 1 1 d .
C10 C 0.3149(4) 0.7046(3) 0.47452(14) 0.0259(13) Uani 1 1 d .
H10A H 0.2859 0.6993 0.4960 0.031 Uiso 1 1 calc R
C11 C 0.3078(4) 0.7657(3) 0.45613(14) 0.0276(13) Uani 1 1 d .
H11A H 0.2736 0.8023 0.4648 0.033 Uiso 1 1 calc R
C12 C 0.4079(5) 0.1136(3) 0.36491(17) 0.0479(18) Uani 1 1 d .
C13 C 0.4092(4) 0.1721(3) 0.39131(16) 0.0383(15) Uani 1 1 d .
C14 C 0.4707(5) 0.1719(3) 0.42669(17) 0.0484(18) Uani 1 1 d .
H14A H 0.5128 0.1345 0.4328 0.058 Uiso 1 1 calc R
C15 C 0.4707(4) 0.2232(3) 0.45172(16) 0.0361(15) Uani 1 1 d .
H15A H 0.5126 0.2214 0.4748 0.043 Uiso 1 1 calc R
C16 C 0.4084(4) 0.2795(3) 0.44345(14) 0.0273(13) Uani 1 1 d .
C17 C 0.3463(4) 0.2817(3) 0.40827(15) 0.0318(14) Uani 1 1 d .
C18 C 0.3493(4) 0.2262(3) 0.38297(16) 0.0368(15) Uani 1 1 d .
H18A H 0.3082 0.2270 0.3596 0.044 Uiso 1 1 calc R
C19 C 0.4090(4) 0.3366(3) 0.46731(14) 0.0248(13) Uani 1 1 d .
H19A H 0.4489 0.3357 0.4909 0.030 Uiso 1 1 calc R
C20 C 0.3539(4) 0.3936(3) 0.45749(13) 0.0250(13) Uani 1 1 d .
C21 C 0.2893(4) 0.3927(3) 0.42298(14) 0.0302(14) Uani 1 1 d .
H21A H 0.2478 0.4304 0.4167 0.036 Uiso 1 1 calc R
C22 C 0.2860(4) 0.3396(3) 0.39932(15) 0.0361(15) Uani 1 1 d .
H22A H 0.2432 0.3406 0.3764 0.043 Uiso 1 1 calc R
C23 C 0.4886(5) 0.4818(3) 0.76191(17) 0.0399(16) Uani 1 1 d .
C24 C 0.4633(5) 0.4770(3) 0.71928(17) 0.0445(17) Uani 1 1 d .
C25 C 0.4967(5) 0.5258(3) 0.69878(17) 0.0437(16) Uani 1 1 d .
H25A H 0.5355 0.5614 0.7107 0.052 Uiso 1 1 calc R
C26 C 0.4738(4) 0.5243(3) 0.65897(16) 0.0368(15) Uani 1 1 d .
C27 C 0.4154(4) 0.4699(3) 0.64271(16) 0.0361(15) Uani 1 1 d .
C28 C 0.3810(5) 0.4209(3) 0.66454(16) 0.0505(18) Uani 1 1 d .
H28A H 0.3416 0.3849 0.6533 0.061 Uiso 1 1 calc R
C29 C 0.4044(5) 0.4249(4) 0.70294(16) 0.0544(19) Uani 1 1 d .
H29A H 0.3802 0.3920 0.7181 0.065 Uiso 1 1 calc R
C30 C 0.5061(4) 0.5726(3) 0.63730(17) 0.0441(16) Uani 1 1 d .
H30A H 0.5454 0.6088 0.6484 0.053 Uiso 1 1 calc R
C31 C 0.4815(4) 0.5691(3) 0.59899(14) 0.0312(14) Uani 1 1 d .
H31A H 0.5046 0.6034 0.5843 0.037 Uiso 1 1 calc R
C32 C 0.4239(4) 0.5169(3) 0.58102(14) 0.0248(13) Uani 1 1 d .
C33 C 0.3915(4) 0.4659(3) 0.60208(15) 0.0378(15) Uani 1 1 d .
H33 H 0.3544 0.4291 0.5905 0.080 Uiso 1 1 calc R
C34 C 0.3698(3) 0.5809(3) 0.48177(13) 0.0210(12) Uani 1 1 d .
C35 C 0.3574(4) 0.5209(3) 0.46215(14) 0.0258(13) Uani 1 1 d .
H35A H 0.3430 0.5227 0.4358 0.031 Uiso 1 1 calc R
C36 C 0.3655(3) 0.4566(3) 0.47998(14) 0.0232(12) Uani 1 1 d .
C37 C 0.3875(4) 0.4563(3) 0.51864(13) 0.0232(12) Uani 1 1 d .
H37A H 0.3945 0.4135 0.5313 0.028 Uiso 1 1 calc R
C38 C 0.3997(3) 0.5169(3) 0.53963(14) 0.0220(12) Uani 1 1 d .
C39 C 0.3881(3) 0.5793(3) 0.52086(13) 0.0239(12) Uani 1 1 d .
H39A H 0.3925 0.6210 0.5345 0.029 Uiso 1 1 calc R
C40 C 0.6491(4) 0.8979(3) 0.37961(16) 0.0343(14) Uani 1 1 d .
C41 C 0.6823(4) 0.8362(3) 0.40236(15) 0.0298(13) Uani 1 1 d .
C42 C 0.6575(4) 0.8297(3) 0.43832(16) 0.0357(15) Uani 1 1 d .
H42A H 0.6194 0.8640 0.4470 0.043 Uiso 1 1 calc R
C43 C 0.6880(4) 0.7742(3) 0.46085(16) 0.0365(15) Uani 1 1 d .
H43A H 0.6718 0.7707 0.4850 0.044 Uiso 1 1 calc R
C44 C 0.7435(4) 0.7228(3) 0.44761(15) 0.0272(13) Uani 1 1 d .
C45 C 0.7642(4) 0.7281(3) 0.41122(14) 0.0259(13) Uani 1 1 d .
C46 C 0.7328(4) 0.7859(3) 0.38931(15) 0.0299(13) Uani 1 1 d .
H46A H 0.7475 0.7896 0.3649 0.036 Uiso 1 1 calc R
C47 C 0.8196(4) 0.6759(3) 0.39857(15) 0.0296(13) Uani 1 1 d .
H47A H 0.8364 0.6793 0.3745 0.036 Uiso 1 1 calc R
C48 C 0.8495(4) 0.6205(3) 0.42065(14) 0.0278(13) Uani 1 1 d .
H48A H 0.8858 0.5857 0.4115 0.033 Uiso 1 1 calc R
C49 C 0.8274(4) 0.6144(3) 0.45632(14) 0.0257(13) Uani 1 1 d .
C50 C 0.7767(4) 0.6654(3) 0.46950(14) 0.0256(13) Uani 1 1 d .
H50A H 0.7636 0.6622 0.4941 0.031 Uiso 1 1 calc R
C51 C 0.7432(5) 0.0866(3) 0.35795(16) 0.0466(18) Uani 1 1 d .
C52 C 0.7490(4) 0.1541(3) 0.37750(16) 0.0366(15) Uani 1 1 d .
C53 C 0.8252(4) 0.1679(3) 0.40537(16) 0.0415(16) Uani 1 1 d .
H53A H 0.8718 0.1334 0.4120 0.050 Uiso 1 1 calc R
C54 C 0.8358(4) 0.2306(3) 0.42406(15) 0.0311(14) Uani 1 1 d .
C55 C 0.7673(4) 0.2818(3) 0.41360(15) 0.0298(13) Uani 1 1 d .
C56 C 0.6879(4) 0.2670(3) 0.38509(16) 0.0405(16) Uani 1 1 d .
H56A H 0.6408 0.3010 0.3779 0.049 Uiso 1 1 calc R
C57 C 0.6797(4) 0.2042(3) 0.36819(16) 0.0418(16) Uani 1 1 d .
H57A H 0.6259 0.1946 0.3498 0.050 Uiso 1 1 calc R
C58 C 0.9118(4) 0.2443(3) 0.45265(16) 0.0406(16) Uani 1 1 d .
H58A H 0.9589 0.2103 0.4596 0.049 Uiso 1 1 calc R
C59 C 0.9191(4) 0.3064(3) 0.47081(16) 0.0402(16) Uani 1 1 d .
H59A H 0.9702 0.3139 0.4907 0.048 Uiso 1 1 calc R
C60 C 0.8518(4) 0.3595(3) 0.46052(15) 0.0270(13) Uani 1 1 d .
C61 C 0.7774(4) 0.3463(3) 0.43192(14) 0.0281(13) Uani 1 1 d .
H61A H 0.7320 0.3812 0.4243 0.034 Uiso 1 1 calc R
C62 C 1.2089(5) 0.5055(3) 0.74048(17) 0.0443(17) Uani 1 1 d .
C63 C 1.1509(5) 0.5149(3) 0.70283(17) 0.0455(17) Uani 1 1 d .
C64 C 1.1707(5) 0.5701(3) 0.68064(18) 0.0553(19) Uani 1 1 d .
H64A H 1.2198 0.6012 0.6902 0.066 Uiso 1 1 calc R
C65 C 1.1211(5) 0.5803(3) 0.64547(17) 0.0509(18) Uani 1 1 d .
H65A H 1.1356 0.6183 0.6312 0.061 Uiso 1 1 calc R
C66 C 1.0476(4) 0.5336(3) 0.63042(15) 0.0371(15) Uani 1 1 d .
C67 C 1.0260(4) 0.4779(3) 0.65280(16) 0.0375(15) Uani 1 1 d .
C68 C 1.0773(4) 0.4688(3) 0.68831(16) 0.0430(16) Uani 1 1 d .
H68A H 1.0630 0.4313 0.7030 0.052 Uiso 1 1 calc R
C69 C 0.9987(4) 0.5398(3) 0.59344(15) 0.0360(15) Uani 1 1 d .
H69A H 1.0105 0.5784 0.5791 0.043 Uiso 1 1 calc R
C70 C 0.9354(4) 0.4919(3) 0.57812(14) 0.0286(13) Uani 1 1 d .
C71 C 0.9118(4) 0.4377(3) 0.60071(15) 0.0335(14) Uani 1 1 d .
H71A H 0.8649 0.4052 0.5907 0.040 Uiso 1 1 calc R
C72 C 0.9564(4) 0.4317(3) 0.63711(16) 0.0379(15) Uani 1 1 d .
H72A H 0.9392 0.3952 0.6519 0.045 Uiso 1 1 calc R
C73 C 0.8512(4) 0.5501(3) 0.47851(15) 0.0284(13) Uani 1 1 d .
C74 C 0.8421(4) 0.4877(3) 0.46052(14) 0.0247(13) Uani 1 1 d .
H74A H 0.8227 0.4866 0.4343 0.030 Uiso 1 1 calc R
C75 C 0.8609(4) 0.4261(3) 0.47981(14) 0.0255(13) Uani 1 1 d .
C76 C 0.8905(4) 0.4302(3) 0.51818(14) 0.0282(13) Uani 1 1 d .
H76A H 0.9045 0.3889 0.5318 0.034 Uiso 1 1 calc R
C77 C 0.9004(4) 0.4921(3) 0.53737(14) 0.0258(13) Uani 1 1 d .
C78 C 0.8803(4) 0.5515(3) 0.51681(14) 0.0270(13) Uani 1 1 d .
H78A H 0.8864 0.5945 0.5292 0.032 Uiso 1 1 calc R
C79 C 1.0523(5) 0.7592(4) 0.4185(2) 0.0744(9) Uani 1 1 d .
H79A H 1.0666 0.7571 0.3931 0.112 Uiso 1 1 calc R
H79B H 1.0267 0.7150 0.4249 0.112 Uiso 1 1 calc R
H79C H 1.1104 0.7694 0.4360 0.112 Uiso 1 1 calc R
C80 C 0.9515(5) 0.8246(4) 0.4572(2) 0.0744(9) Uani 1 1 d .
H80A H 0.9024 0.8601 0.4548 0.112 Uiso 1 1 calc R
H80B H 1.0061 0.8392 0.4754 0.112 Uiso 1 1 calc R
H80C H 0.9261 0.7817 0.4655 0.112 Uiso 1 1 calc R
C81 C 0.9510(5) 0.8524(4) 0.3914(2) 0.0744(9) Uani 1 1 d .
H81A H 0.9749 0.8434 0.3692 0.089 Uiso 1 1 calc R
C82 C 0.1798(6) 0.4968(4) 0.0456(2) 0.0890(11) Uani 1 1 d .
H82A H 0.1182 0.4770 0.0351 0.134 Uiso 1 1 calc R
H82B H 0.1754 0.5192 0.0692 0.134 Uiso 1 1 calc R
H82C H 0.2275 0.4603 0.0497 0.134 Uiso 1 1 calc R
C83 C 0.2958(6) 0.5808(4) 0.0295(2) 0.0890(11) Uani 1 1 d .
H83A H 0.3035 0.6132 0.0097 0.134 Uiso 1 1 calc R
H83B H 0.3474 0.5472 0.0323 0.134 Uiso 1 1 calc R
H83C H 0.2975 0.6058 0.0529 0.134 Uiso 1 1 calc R
C84 C 0.1556(6) 0.5603(5) -0.0112(3) 0.0890(11) Uani 1 1 d .
H84A H 0.0930 0.5424 -0.0150 0.107 Uiso 1 1 calc R
O1 O 0.4224(3) 0.92420(18) 0.32807(10) 0.0319(9) Uani 1 1 d .
O2 O 0.2928(3) 0.9450(2) 0.35180(11) 0.0468(11) Uani 1 1 d .
O3 O 0.3364(3) 0.1119(2) 0.33884(11) 0.0508(12) Uani 1 1 d .
O4 O 0.4738(3) 0.0708(2) 0.37010(11) 0.0492(12) Uani 1 1 d .
O5 O 0.4468(3) 0.4436(2) 0.78135(11) 0.0466(11) Uani 1 1 d .
O6 O 0.5534(3) 0.5243(2) 0.77564(10) 0.0451(11) Uani 1 1 d .
O7 O 0.6744(3) 0.90605(18) 0.34826(10) 0.0370(10) Uani 1 1 d .
O8 O 0.5949(3) 0.93971(19) 0.39185(10) 0.0393(10) Uani 1 1 d .
O9 O 0.6667(3) 0.0771(2) 0.33428(11) 0.0511(12) Uani 1 1 d .
O10 O 0.8099(3) 0.0448(2) 0.36476(12) 0.0563(13) Uani 1 1 d .
O11 O 1.1905(3) 0.4533(2) 0.76019(12) 0.0584(13) Uani 1 1 d .
O12 O 1.2721(3) 0.5470(2) 0.75181(11) 0.0479(12) Uani 1 1 d .
O13 O 0.8935(3) 0.8995(2) 0.39111(11) 0.0469(11) Uani 1 1 d .
O14 O 0.8325(4) 0.8368(3) 0.31009(13) 0.0775(16) Uani 1 1 d .
O15 O 0.7619(5) 0.9769(3) 0.27692(15) 0.102(2) Uani 1 1 d .
O16 O 0.9720(3) 0.9697(3) 0.32730(15) 0.0744(9) Uani 1 1 d .
O17 O 0.1781(4) 0.5963(3) -0.03895(16) 0.0890(11) Uani 1 1 d .
N1 N 0.9818(4) 0.8135(3) 0.42062(19) 0.0744(9) Uani 1 1 d .
N2 N 0.2068(5) 0.5463(4) 0.0201(2) 0.0890(11) Uani 1 1 d .

loop_
_atom_site_aniso_label
_atom_site_aniso_U_11
_atom_site_aniso_U_22
_atom_site_aniso_U_33
_atom_site_aniso_U_23
_atom_site_aniso_U_13
_atom_site_aniso_U_12
Cd1 0.0582(3) 0.0276(3) 0.0231(2) 0.00322(18) -0.0061(2) -0.0022(2)
Cd2 0.0489(3) 0.0225(2) 0.0182(2) -0.00009(17) -0.00240(19) 0.0009(2)
Cd3 0.0548(3) 0.0377(3) 0.0385(3) 0.0043(2) 0.0045(2) 0.0045(2)
C1 0.046(4) 0.024(3) 0.033(3) -0.002(3) -0.005(3) -0.003(3)
C2 0.039(4) 0.033(4) 0.028(3) 0.010(3) 0.003(3) -0.001(3)
C3 0.038(4) 0.021(3) 0.032(3) 0.005(3) 0.004(3) 0.007(3)
C4 0.025(3) 0.031(3) 0.021(3) 0.004(2) 0.003(2) 0.003(3)
C5 0.039(4) 0.025(3) 0.025(3) 0.005(2) 0.001(3) 0.006(3)
C6 0.044(4) 0.042(4) 0.032(3) 0.012(3) 0.020(3) 0.009(3)
C7 0.052(4) 0.033(4) 0.038(4) 0.015(3) 0.019(3) 0.004(3)
C8 0.033(3) 0.029(3) 0.018(3) 0.001(2) 0.008(2) 0.004(3)
C9 0.020(3) 0.028(3) 0.024(3) 0.002(2) -0.003(2) 0.005(2)
C10 0.026(3) 0.032(3) 0.022(3) -0.003(2) 0.009(2) 0.004(3)
C11 0.034(3) 0.024(3) 0.026(3) 0.001(2) 0.010(3) 0.002(3)
C12 0.077(5) 0.036(4) 0.029(4) 0.000(3) 0.004(4) 0.007(4)
C13 0.049(4) 0.032(4) 0.033(3) -0.002(3) 0.003(3) 0.007(3)
C14 0.060(5) 0.031(4) 0.049(4) 0.001(3) -0.008(3) 0.018(3)
C15 0.049(4) 0.026(3) 0.031(3) 0.000(3) 0.000(3) 0.008(3)
C16 0.032(3) 0.032(3) 0.018(3) 0.003(2) 0.004(2) -0.002(3)
C17 0.034(4) 0.027(3) 0.035(3) 0.003(3) 0.008(3) -0.001(3)
C18 0.045(4) 0.032(4) 0.032(3) -0.003(3) -0.001(3) 0.002(3)
C19 0.027(3) 0.029(3) 0.019(3) 0.001(2) 0.002(2) 0.001(3)
C20 0.031(3) 0.026(3) 0.018(3) -0.001(2) 0.006(2) -0.002(3)
C21 0.033(3) 0.027(3) 0.029(3) -0.003(3) -0.002(3) 0.006(3)
C22 0.040(4) 0.033(4) 0.031(3) 0.001(3) -0.007(3) 0.007(3)
C23 0.053(4) 0.032(4) 0.033(4) -0.007(3) 0.005(3) 0.012(3)
C24 0.056(5) 0.043(4) 0.032(4) -0.005(3) 0.003(3) -0.002(3)
C25 0.056(4) 0.041(4) 0.036(4) -0.007(3) 0.011(3) -0.001(3)
C26 0.042(4) 0.036(4) 0.032(3) -0.007(3) 0.006(3) 0.002(3)
C27 0.031(4) 0.046(4) 0.035(3) 0.020(3) 0.016(3) 0.015(3)
C28 0.061(5) 0.056(5) 0.031(4) -0.001(3) -0.002(3) -0.016(4)
C29 0.079(5) 0.063(5) 0.022(3) 0.003(3) 0.010(3) -0.016(4)
C30 0.051(4) 0.041(4) 0.040(4) -0.002(3) 0.009(3) 0.004(3)
C31 0.032(3) 0.042(4) 0.019(3) -0.005(3) 0.003(3) 0.007(3)
C32 0.029(3) 0.032(3) 0.016(3) 0.004(2) 0.012(2) 0.010(3)
C33 0.039(4) 0.047(4) 0.029(3) 0.008(3) 0.009(3) 0.015(3)
C34 0.021(3) 0.024(3) 0.019(3) 0.006(2) 0.007(2) 0.004(2)
C35 0.034(3) 0.027(3) 0.015(3) 0.006(2) 0.002(2) 0.002(3)
C36 0.018(3) 0.032(3) 0.020(3) 0.000(2) 0.003(2) 0.005(2)
C37 0.025(3) 0.028(3) 0.018(3) 0.005(2) 0.007(2) 0.000(2)
C38 0.019(3) 0.029(3) 0.020(3) 0.007(2) 0.010(2) 0.002(2)
C39 0.026(3) 0.028(3) 0.018(3) -0.003(2) 0.005(2) -0.003(2)
C40 0.042(4) 0.028(3) 0.032(4) 0.001(3) 0.004(3) -0.002(3)
C41 0.036(3) 0.024(3) 0.029(3) 0.006(3) 0.005(3) 0.007(3)
C42 0.042(4) 0.024(3) 0.040(4) 0.004(3) 0.006(3) 0.010(3)
C43 0.045(4) 0.031(4) 0.036(3) 0.001(3) 0.014(3) 0.000(3)
C44 0.027(3) 0.024(3) 0.031(3) -0.003(3) 0.003(3) -0.002(3)
C45 0.032(3) 0.024(3) 0.021(3) 0.000(2) 0.004(2) -0.003(3)
C46 0.037(3) 0.024(3) 0.028(3) -0.003(3) 0.002(3) 0.002(3)
C47 0.034(3) 0.025(3) 0.032(3) 0.002(3) 0.011(3) 0.003(3)
C48 0.025(3) 0.029(3) 0.029(3) 0.000(3) 0.004(3) 0.006(3)
C49 0.024(3) 0.028(3) 0.024(3) 0.005(2) -0.003(2) -0.002(3)
C50 0.030(3) 0.021(3) 0.026(3) 0.002(2) 0.004(3) -0.002(3)
C51 0.061(5) 0.043(4) 0.030(4) 0.003(3) -0.011(3) -0.015(4)
C52 0.043(4) 0.029(3) 0.034(3) 0.005(3) -0.005(3) 0.001(3)
C53 0.054(4) 0.027(4) 0.038(4) 0.004(3) -0.008(3) 0.011(3)
C54 0.038(4) 0.023(3) 0.032(3) 0.007(3) 0.002(3) 0.004(3)
C55 0.025(3) 0.032(3) 0.032(3) 0.006(3) 0.004(3) -0.002(3)
C56 0.034(4) 0.042(4) 0.042(4) 0.004(3) -0.002(3) 0.005(3)
C57 0.039(4) 0.043(4) 0.039(4) -0.003(3) -0.003(3) -0.011(3)
C58 0.039(4) 0.028(4) 0.047(4) 0.000(3) -0.012(3) 0.009(3)
C59 0.039(4) 0.035(4) 0.040(4) -0.001(3) -0.012(3) 0.004(3)
C60 0.029(3) 0.021(3) 0.030(3) 0.006(2) 0.002(3) 0.000(2)
C61 0.031(3) 0.031(3) 0.021(3) 0.009(2) 0.003(3) 0.008(3)
C62 0.056(5) 0.041(4) 0.032(4) -0.001(3) -0.004(3) 0.010(4)
C63 0.053(4) 0.051(4) 0.031(4) 0.002(3) 0.002(3) 0.002(3)
C64 0.071(5) 0.048(4) 0.041(4) -0.005(3) -0.006(4) -0.015(4)
C65 0.070(5) 0.046(4) 0.034(4) 0.005(3) 0.001(3) -0.015(4)
C66 0.038(4) 0.045(4) 0.028(3) -0.005(3) 0.004(3) -0.001(3)
C67 0.044(4) 0.038(4) 0.029(3) 0.004(3) 0.004(3) -0.002(3)
C68 0.052(4) 0.038(4) 0.037(4) 0.004(3) 0.000(3) -0.002(3)
C69 0.047(4) 0.039(4) 0.023(3) 0.008(3) 0.008(3) 0.006(3)
C70 0.027(3) 0.036(4) 0.021(3) -0.002(3) 0.000(2) 0.003(3)
C71 0.044(4) 0.026(3) 0.030(3) 0.007(3) 0.007(3) -0.004(3)
C72 0.046(4) 0.036(4) 0.031(3) 0.016(3) 0.006(3) -0.005(3)
C73 0.019(3) 0.036(4) 0.030(3) 0.011(3) 0.004(2) 0.002(3)
C74 0.020(3) 0.035(4) 0.019(3) -0.001(2) 0.002(2) 0.000(2)
C75 0.024(3) 0.028(3) 0.024(3) 0.001(2) 0.002(2) 0.003(2)
C76 0.033(3) 0.024(3) 0.027(3) 0.009(2) 0.003(3) 0.006(3)
C77 0.023(3) 0.029(3) 0.025(3) 0.004(2) 0.004(2) 0.004(2)
C78 0.027(3) 0.026(3) 0.027(3) -0.003(2) 0.000(3) 0.004(3)
C79 0.060(2) 0.075(2) 0.086(2) 0.0174(19) 0.0038(18) 0.0031(16)
C80 0.060(2) 0.075(2) 0.086(2) 0.0174(19) 0.0038(18) 0.0031(16)
C81 0.060(2) 0.075(2) 0.086(2) 0.0174(19) 0.0038(18) 0.0031(16)
C82 0.073(2) 0.094(3) 0.096(3) 0.024(2) 0.003(2) -0.015(2)
C83 0.073(2) 0.094(3) 0.096(3) 0.024(2) 0.003(2) -0.015(2)
C84 0.073(2) 0.094(3) 0.096(3) 0.024(2) 0.003(2) -0.015(2)
O1 0.050(3) 0.026(2) 0.022(2) 0.0046(17) 0.0114(19) -0.0071(19)
O2 0.060(3) 0.037(3) 0.045(3) 0.019(2) 0.014(2) 0.006(2)
O3 0.087(4) 0.023(2) 0.037(3) -0.0069(19) -0.005(3) 0.006(2)
O4 0.080(3) 0.033(3) 0.033(2) -0.002(2) 0.005(2) 0.020(2)
O5 0.059(3) 0.048(3) 0.032(2) 0.002(2) 0.008(2) 0.012(2)
O6 0.062(3) 0.054(3) 0.019(2) 0.003(2) 0.007(2) 0.012(2)
O7 0.053(3) 0.028(2) 0.029(2) 0.0039(18) 0.004(2) 0.005(2)
O8 0.060(3) 0.029(2) 0.026(2) 0.0041(18) -0.001(2) 0.014(2)
O9 0.071(3) 0.034(2) 0.041(3) 0.008(2) -0.009(2) -0.014(2)
O10 0.069(3) 0.033(3) 0.056(3) -0.004(2) -0.022(3) 0.008(2)
O11 0.068(3) 0.057(3) 0.041(3) 0.013(2) -0.017(2) -0.007(3)
O12 0.064(3) 0.040(3) 0.033(2) 0.001(2) -0.011(2) -0.008(2)
O13 0.052(3) 0.042(3) 0.044(3) 0.009(2) 0.000(2) 0.005(2)
O14 0.104(4) 0.059(3) 0.072(4) -0.002(3) 0.023(3) 0.030(3)
O15 0.149(6) 0.090(4) 0.053(4) 0.005(3) -0.022(4) -0.031(4)
O16 0.060(2) 0.075(2) 0.086(2) 0.0174(19) 0.0038(18) 0.0031(16)
O17 0.073(2) 0.094(3) 0.096(3) 0.024(2) 0.003(2) -0.015(2)
N1 0.060(2) 0.075(2) 0.086(2) 0.0174(19) 0.0038(18) 0.0031(16)
N2 0.073(2) 0.094(3) 0.096(3) 0.024(2) 0.003(2) -0.015(2)

loop_
_atom_type_symbol
_atom_type_description
_atom_type_scat_dispersion_real
_atom_type_scat_dispersion_imag
_atom_type_scat_source
C C 0.0033 0.0016 'International Tables Vol C Tables 4.2.6.8 and 6.1.1.4'
H H 0.0000 0.0000 'International Tables Vol C Tables 4.2.6.8 and 6.1.1.4'
Cd Cd -0.8075 1.2024 'International Tables Vol C Tables 4.2.6.8 and 6.1.1.4'
N N 0.0061 0.0033 'International Tables Vol C Tables 4.2.6.8 and 6.1.1.4'
O O 0.0106 0.0060 'International Tables Vol C Tables 4.2.6.8 and 6.1.1.4'

loop_
_geom_angle_atom_site_label_1
_geom_angle_atom_site_label_2
_geom_angle_atom_site_label_3
_geom_angle
_geom_angle_site_symmetry_1
_geom_angle_site_symmetry_3
O3 Cd1 O5 85.68(17) 1_565 4_575
O3 Cd1 O11 102.80(16) 1_565 4_475
O5 Cd1 O11 104.82(16) 4_575 4_475
O3 Cd1 O2 96.88(15) 1_565 .
O5 Cd1 O2 135.31(16) 4_575 .
O11 Cd1 O2 117.80(17) 4_475 .
O3 Cd1 O12 157.47(15) 1_565 4_475
O5 Cd1 O12 89.65(16) 4_575 4_475
O11 Cd1 O12 57.22(15) 4_475 4_475
O2 Cd1 O12 101.87(15) . 4_475
O3 Cd1 O1 115.07(14) 1_565 .
O5 Cd1 O1 83.28(14) 4_575 .
O11 Cd1 O1 141.85(14) 4_475 .
O2 Cd1 O1 55.18(14) . .
O12 Cd1 O1 86.14(13) 4_475 .
O3 Cd1 C62 131.18(19) 1_565 4_475
O5 Cd1 C62 96.72(18) 4_575 4_475
O11 Cd1 C62 29.47(17) 4_475 4_475
O2 Cd1 C62 113.48(18) . 4_475
O12 Cd1 C62 27.80(16) 4_475 4_475
O1 Cd1 C62 113.63(18) . 4_475
O3 Cd1 C1 108.44(16) 1_565 .
O5 Cd1 C1 109.56(18) 4_575 .
O11 Cd1 C1 134.60(17) 4_475 .
O2 Cd1 C1 27.79(16) . .
O12 Cd1 C1 93.90(15) 4_475 .
O1 Cd1 C1 27.39(15) . .
C62 Cd1 C1 116.25(18) 4_475 .
O3 Cd1 Cd2 82.89(12) 1_565 .
O5 Cd1 Cd2 49.41(10) 4_575 .
O11 Cd1 Cd2 153.62(13) 4_475 .
O2 Cd1 Cd2 86.47(11) . .
O12 Cd1 Cd2 110.44(11) 4_475 .
O1 Cd1 Cd2 44.04(9) . .
C62 Cd1 Cd2 133.74(16) 4_475 .
C1 Cd1 Cd2 64.06(14) . .
O9 Cd2 O4 92.74(17) 1_565 1_565
O9 Cd2 O6 88.22(15) 1_565 4_575
O4 Cd2 O6 136.71(16) 1_565 4_575
O9 Cd2 O8 107.55(15) 1_565 .
O4 Cd2 O8 86.31(14) 1_565 .
O6 Cd2 O8 134.32(15) 4_575 .
O9 Cd2 O1 168.58(13) 1_565 .
O4 Cd2 O1 90.14(15) 1_565 .
O6 Cd2 O1 82.13(14) 4_575 .
O8 Cd2 O1 83.65(13) . .
O9 Cd2 O7 90.60(15) 1_565 .
O4 Cd2 O7 139.44(14) 1_565 .
O6 Cd2 O7 83.78(15) 4_575 .
O8 Cd2 O7 54.37(13) . .
O1 Cd2 O7 94.39(13) . .
O9 Cd2 O5 90.57(14) 1_565 4_575
O4 Cd2 O5 82.81(15) 1_565 4_575
O6 Cd2 O5 53.90(15) 4_575 4_575
O8 Cd2 O5 159.29(15) . 4_575
O1 Cd2 O5 78.82(12) . 4_575
O7 Cd2 O5 137.59(13) . 4_575
O9 Cd2 C40 102.57(16) 1_565 .
O4 Cd2 C40 113.33(17) 1_565 .
O6 Cd2 C40 108.62(18) 4_575 .
O8 Cd2 C40 27.13(14) . .
O1 Cd2 C40 86.37(15) . .
O7 Cd2 C40 27.46(14) . .
O5 Cd2 C40 158.25(16) 4_575 .
O9 Cd2 Cd1 126.37(11) 1_565 .
O4 Cd2 Cd1 63.73(11) 1_565 .
O6 Cd2 Cd1 81.19(12) 4_575 .
O8 Cd2 Cd1 117.22(11) . .
O1 Cd2 Cd1 46.12(9) . .
O7 Cd2 Cd1 139.21(9) . .
O5 Cd2 Cd1 42.07(10) 4_575 .
C40 Cd2 Cd1 130.68(12) . .
O10 Cd3 O15 99.91(19) 1_565 .
O10 Cd3 O13 89.63(16) 1_565 .
O15 Cd3 O13 168.7(2) . .
O10 Cd3 O7 94.84(16) 1_565 .
O15 Cd3 O7 94.53(19) . .
O13 Cd3 O7 90.58(14) . .
O10 Cd3 O16 91.10(19) 1_565 .
O15 Cd3 O16 90.1(2) . .
O13 Cd3 O16 83.70(17) . .
O7 Cd3 O16 171.73(16) . .
O10 Cd3 O14 176.38(17) 1_565 .
O15 Cd3 O14 83.7(2) . .
O13 Cd3 O14 86.75(16) . .
O7 Cd3 O14 85.00(16) . .
O16 Cd3 O14 88.70(19) . .
O1 C1 O2 122.1(5) . .
O1 C1 C2 119.4(6) . .
O2 C1 C2 118.4(6) . .
O1 C1 Cd1 64.0(3) . .
O2 C1 Cd1 58.2(3) . .
C2 C1 Cd1 174.6(4) . .
C3 C2 C7 118.9(5) . .
C3 C2 C1 121.3(5) . .
C7 C2 C1 119.8(5) . .
C2 C3 C4 122.5(5) . .
C2 C3 H3A 118.7 . .
C4 C3 H3A 118.7 . .
C11 C4 C5 119.0(5) . .
C11 C4 C3 123.0(5) . .
C5 C4 C3 118.1(5) . .
C8 C5 C4 119.5(5) . .
C8 C5 C6 121.6(5) . .
C4 C5 C6 118.9(5) . .
C7 C6 C5 120.2(5) . .
C7 C6 H6A 119.9 . .
C5 C6 H6A 119.9 . .
C6 C7 C2 121.3(5) . .
C6 C7 H7A 119.3 . .
C2 C7 H7A 119.3 . .
C9 C8 C5 121.1(5) . .
C9 C8 H8A 119.5 . .
C5 C8 H8A 119.5 . .
C8 C9 C10 118.5(5) . .
C8 C9 C34 120.9(5) . .
C10 C9 C34 120.6(5) . .
C11 C10 C9 120.9(5) . .
C11 C10 H10A 119.6 . .
C9 C10 H10A 119.6 . .
C10 C11 C4 120.9(5) . .
C10 C11 H11A 119.5 . .
C4 C11 H11A 119.5 . .
O4 C12 O3 125.9(6) . .
O4 C12 C13 119.0(6) . .
O3 C12 C13 115.1(6) . .
C18 C13 C14 118.1(5) . .
C18 C13 C12 120.6(6) . .
C14 C13 C12 121.3(5) . .
C15 C14 C13 122.4(6) . .
C15 C14 H14A 118.8 . .
C13 C14 H14A 118.8 . .
C14 C15 C16 120.0(5) . .
C14 C15 H15A 120.0 . .
C16 C15 H15A 120.0 . .
C19 C16 C15 122.8(5) . .
C19 C16 C17 117.8(5) . .
C15 C16 C17 119.2(5) . .
C22 C17 C18 122.4(5) . .
C22 C17 C16 119.3(5) . .
C18 C17 C16 118.3(5) . .
C13 C18 C17 121.9(5) . .
C13 C18 H18A 119.0 . .
C17 C18 H18A 119.0 . .
C20 C19 C16 122.2(5) . .
C20 C19 H19A 118.9 . .
C16 C19 H19A 118.9 . .
C19 C20 C21 118.5(5) . .
C19 C20 C36 121.6(5) . .
C21 C20 C36 119.8(5) . .
C22 C21 C20 121.5(5) . .
C22 C21 H21A 119.3 . .
C20 C21 H21A 119.3 . .
C21 C22 C17 120.6(5) . .
C21 C22 H22A 119.7 . .
C17 C22 H22A 119.7 . .
O5 C23 O6 123.3(6) . .
O5 C23 C24 118.9(6) . .
O6 C23 C24 117.8(6) . .
C25 C24 C29 121.6(6) . .
C25 C24 C23 118.2(6) . .
C29 C24 C23 120.1(6) . .
C24 C25 C26 120.4(6) . .
C24 C25 H25A 119.8 . .
C26 C25 H25A 119.8 . .
C30 C26 C27 120.6(5) . .
C30 C26 C25 122.1(6) . .
C27 C26 C25 117.2(6) . .
C28 C27 C26 121.1(6) . .
C28 C27 C33 120.0(6) . .
C26 C27 C33 118.9(5) . .
C27 C28 C29 119.5(6) . .
C27 C28 H28A 120.2 . .
C29 C28 H28A 120.2 . .
C28 C29 C24 120.1(6) . .
C28 C29 H29A 119.9 . .
C24 C29 H29A 119.9 . .
C26 C30 C31 119.9(6) . .
C26 C30 H30A 120.1 . .
C31 C30 H30A 120.1 . .
C30 C31 C32 122.6(6) . .
C30 C31 H31A 118.7 . .
C32 C31 H31A 118.7 . .
C33 C32 C31 119.2(5) . .
C33 C32 C38 121.3(5) . .
C31 C32 C38 119.5(5) . .
C32 C33 C27 118.7(6) . .
C32 C33 H33 120.6 . .
C27 C33 H33 120.6 . .
C35 C34 C39 119.9(5) . .
C35 C34 C9 120.8(4) . .
C39 C34 C9 119.3(5) . .
C34 C35 C36 121.8(5) . .
C34 C35 H35A 119.1 . .
C36 C35 H35A 119.1 . .
C37 C36 C35 117.3(5) . .
C37 C36 C20 123.1(5) . .
C35 C36 C20 119.6(4) . .
C36 C37 C38 122.3(5) . .
C36 C37 H37A 118.8 . .
C38 C37 H37A 118.8 . .
C39 C38 C37 118.3(5) . .
C39 C38 C32 119.0(5) . .
C37 C38 C32 122.6(5) . .
C38 C39 C34 120.2(5) . .
C38 C39 H39A 119.9 . .
C34 C39 H39A 119.9 . .
O8 C40 O7 121.7(5) . .
O8 C40 C41 118.9(5) . .
O7 C40 C41 119.4(5) . .
O8 C40 Cd2 56.5(3) . .
O7 C40 Cd2 66.0(3) . .
C41 C40 Cd2 168.6(4) . .
C46 C41 C42 119.5(5) . .
C46 C41 C40 121.9(5) . .
C42 C41 C40 118.6(5) . .
C43 C42 C41 121.0(5) . .
C43 C42 H42A 119.5 . .
C41 C42 H42A 119.5 . .
C42 C43 C44 119.4(5) . .
C42 C43 H43A 120.3 . .
C44 C43 H43A 120.3 . .
C45 C44 C43 119.2(5) . .
C45 C44 C50 119.1(5) . .
C43 C44 C50 121.7(5) . .
C44 C45 C47 118.2(5) . .
C44 C45 C46 119.6(5) . .
C47 C45 C46 122.2(5) . .
C41 C46 C45 121.3(5) . .
C41 C46 H46A 119.4 . .
C45 C46 H46A 119.4 . .
C48 C47 C45 120.7(5) . .
C48 C47 H47A 119.6 . .
C45 C47 H47A 119.6 . .
C47 C48 C49 121.3(5) . .
C47 C48 H48A 119.4 . .
C49 C48 H48A 119.4 . .
C50 C49 C48 118.8(5) . .
C50 C49 C73 120.4(5) . .
C48 C49 C73 120.6(5) . .
C49 C50 C44 121.9(5) . .
C49 C50 H50A 119.1 . .
C44 C50 H50A 119.1 . .
O10 C51 O9 125.1(6) . .
O10 C51 C52 120.1(5) . .
O9 C51 C52 114.8(6) . .
C53 C52 C57 118.8(5) . .
C53 C52 C51 119.7(5) . .
C57 C52 C51 121.4(5) . .
C52 C53 C54 122.4(5) . .
C52 C53 H53A 118.8 . .
C54 C53 H53A 118.8 . .
C53 C54 C58 122.6(5) . .
C53 C54 C55 118.4(5) . .
C58 C54 C55 119.1(5) . .
C54 C55 C61 119.3(5) . .
C54 C55 C56 119.1(5) . .
C61 C55 C56 121.7(5) . .
C57 C56 C55 120.3(6) . .
C57 C56 H56A 119.9 . .
C55 C56 H56A 119.9 . .
C56 C57 C52 120.9(6) . .
C56 C57 H57A 119.5 . .
C52 C57 H57A 119.5 . .
C59 C58 C54 120.9(5) . .
C59 C58 H58A 119.5 . .
C54 C58 H58A 119.5 . .
C58 C59 C60 121.4(5) . .
C58 C59 H59A 119.3 . .
C60 C59 H59A 119.3 . .
C61 C60 C59 117.6(5) . .
C61 C60 C75 121.3(5) . .
C59 C60 C75 121.0(5) . .
C60 C61 C55 121.7(5) . .
C60 C61 H61A 119.2 . .
C55 C61 H61A 119.2 . .
O12 C62 O11 122.3(6) . .
O12 C62 C63 119.5(6) . .
O11 C62 C63 118.2(6) . .
O12 C62 Cd1 62.1(3) . 4_676
O11 C62 Cd1 60.4(3) . 4_676
C63 C62 Cd1 175.4(5) . 4_676
C64 C63 C68 118.7(6) . .
C64 C63 C62 119.3(6) . .
C68 C63 C62 122.0(6) . .
C65 C64 C63 121.8(6) . .
C65 C64 H64A 119.1 . .
C63 C64 H64A 119.1 . .
C64 C65 C66 119.9(6) . .
C64 C65 H65A 120.0 . .
C66 C65 H65A 120.0 . .
C69 C66 C65 121.7(6) . .
C69 C66 C67 119.3(5) . .
C65 C66 C67 118.9(5) . .
C68 C67 C72 122.1(6) . .
C68 C67 C66 120.0(6) . .
C72 C67 C66 117.8(5) . .
C67 C68 C63 120.7(6) . .
C67 C68 H68A 119.6 . .
C63 C68 H68A 119.6 . .
C70 C69 C66 121.6(5) . .
C70 C69 H69A 119.2 . .
C66 C69 H69A 119.2 . .
C69 C70 C71 118.9(5) . .
C69 C70 C77 120.0(5) . .
C71 C70 C77 120.7(5) . .
C72 C71 C70 120.4(5) . .
C72 C71 H71A 119.8 . .
C70 C71 H71A 119.8 . .
C71 C72 C67 121.7(5) . .
C71 C72 H72A 119.2 . .
C67 C72 H72A 119.2 . .
C74 C73 C78 118.9(5) . .
C74 C73 C49 119.1(5) . .
C78 C73 C49 122.0(5) . .
C73 C74 C75 121.7(5) . .
C73 C74 H74A 119.1 . .
C75 C74 H74A 119.1 . .
C76 C75 C74 117.2(5) . .
C76 C75 C60 121.2(5) . .
C74 C75 C60 121.6(5) . .
C77 C76 C75 122.9(5) . .
C77 C76 H76A 118.6 . .
C75 C76 H76A 118.6 . .
C78 C77 C76 117.3(5) . .
C78 C77 C70 123.3(5) . .
C76 C77 C70 119.3(5) . .
C77 C78 C73 121.9(5) . .
C77 C78 H78A 119.0 . .
C73 C78 H78A 119.0 . .
N1 C79 H79A 109.5 . .
N1 C79 H79B 109.5 . .
H79A C79 H79B 109.5 . .
N1 C79 H79C 109.5 . .
H79A C79 H79C 109.5 . .
H79B C79 H79C 109.5 . .
N1 C80 H80A 109.5 . .
N1 C80 H80B 109.5 . .
H80A C80 H80B 109.5 . .
N1 C80 H80C 109.5 . .
H80A C80 H80C 109.5 . .
H80B C80 H80C 109.5 . .
O13 C81 N1 124.7(8) . .
O13 C81 H81A 117.7 . .
N1 C81 H81A 117.7 . .
N2 C82 H82A 109.5 . .
N2 C82 H82B 109.5 . .
H82A C82 H82B 109.5 . .
N2 C82 H82C 109.5 . .
H82A C82 H82C 109.5 . .
H82B C82 H82C 109.5 . .
N2 C83 H83A 109.5 . .
N2 C83 H83B 109.5 . .
H83A C83 H83B 109.5 . .
N2 C83 H83C 109.5 . .
H83A C83 H83C 109.5 . .
H83B C83 H83C 109.5 . .
N2 C84 O17 128.7(9) . .
N2 C84 H84A 115.7 . .
O17 C84 H84A 115.7 . .
C1 O1 Cd2 128.9(3) . .
C1 O1 Cd1 88.6(3) . .
Cd2 O1 Cd1 89.84(12) . .
C1 O2 Cd1 94.1(4) . .
C12 O3 Cd1 116.9(4) . 1_545
C12 O4 Cd2 139.8(4) . 1_545
C23 O5 Cd1 121.5(4) . 4_576
C23 O5 Cd2 85.3(4) . 4_576
Cd1 O5 Cd2 88.52(13) 4_576 4_576
C23 O6 Cd2 97.5(4) . 4_576
C40 O7 Cd3 127.5(4) . .
C40 O7 Cd2 86.6(3) . .
Cd3 O7 Cd2 110.04(14) . .
C40 O8 Cd2 96.3(3) . .
C51 O9 Cd2 127.3(4) . 1_545
C51 O10 Cd3 125.6(4) . 1_545
C62 O11 Cd1 90.2(4) . 4_676
C62 O12 Cd1 90.1(4) . 4_676
C81 O13 Cd3 121.2(5) . .
C81 N1 C79 120.6(7) . .
C81 N1 C80 122.1(7) . .
C79 N1 C80 117.2(6) . .
C84 N2 C83 117.7(8) . .
C84 N2 C82 123.1(8) . .
C83 N2 C82 119.1(7) . .

loop_
_geom_bond_atom_site_label_1
_geom_bond_atom_site_label_2
_geom_bond_distance
_geom_bond_site_symmetry_2
Cd1 O3 2.174(4) 1_565
Cd1 O5 2.278(4) 4_575
Cd1 O11 2.295(4) 4_475
Cd1 O2 2.320(4) .
Cd1 O12 2.335(4) 4_475
Cd1 O1 2.449(4) .
Cd1 C62 2.641(6) 4_475
Cd1 C1 2.724(6) .
Cd1 Cd2 3.3979(8) .
Cd2 O9 2.232(4) 1_565
Cd2 O4 2.255(4) 1_565
Cd2 O6 2.300(4) 4_575
Cd2 O8 2.301(3) .
Cd2 O1 2.362(4) .
Cd2 O7 2.508(4) .
Cd2 O5 2.581(4) 4_575
Cd2 C40 2.741(6) .
Cd3 O10 2.204(4) 1_565
Cd3 O15 2.275(5) .
Cd3 O13 2.281(4) .
Cd3 O7 2.310(4) .
Cd3 O16 2.321(5) .
Cd3 O14 2.354(5) .
C1 O1 1.254(7) .
C1 O2 1.273(7) .
C1 C2 1.508(8) .
C2 C3 1.356(7) .
C2 C7 1.425(8) .
C3 C4 1.419(7) .
C3 H3A 0.9500 .
C4 C11 1.394(7) .
C4 C5 1.410(7) .
C5 C8 1.399(7) .
C5 C6 1.450(7) .
C6 C7 1.343(7) .
C6 H6A 0.9500 .
C7 H7A 0.9500 .
C8 C9 1.379(7) .
C8 H8A 0.9500 .
C9 C10 1.418(7) .
C9 C34 1.505(7) .
C10 C11 1.363(7) .
C10 H10A 0.9500 .
C11 H11A 0.9500 .
C12 O4 1.250(7) .
C12 O3 1.275(7) .
C12 C13 1.491(8) .
C13 C18 1.362(8) .
C13 C14 1.435(8) .
C14 C15 1.355(8) .
C14 H14A 0.9500 .
C15 C16 1.414(7) .
C15 H15A 0.9500 .
C16 C19 1.414(7) .
C16 C17 1.434(7) .
C17 C22 1.425(7) .
C17 C18 1.428(7) .
C18 H18A 0.9500 .
C19 C20 1.374(7) .
C19 H19A 0.9500 .
C20 C21 1.433(7) .
C20 C36 1.472(7) .
C21 C22 1.344(7) .
C21 H21A 0.9500 .
C22 H22A 0.9500 .
C23 O5 1.249(7) .
C23 O6 1.281(7) .
C23 C24 1.540(8) .
C24 C25 1.347(8) .
C24 C29 1.388(9) .
C25 C26 1.435(8) .
C25 H25A 0.9500 .
C26 C30 1.360(8) .
C26 C27 1.418(8) .
C27 C28 1.386(8) .
C27 C33 1.466(8) .
C28 C29 1.387(8) .
C28 H28A 0.9500 .
C29 H29A 0.9500 .
C30 C31 1.384(7) .
C30 H30A 0.9500 .
C31 C32 1.402(7) .
C31 H31A 0.9500 .
C32 C33 1.383(8) .
C32 C38 1.492(7) .
C33 H33 0.9500 .
C34 C35 1.368(7) .
C34 C39 1.407(6) .
C35 C36 1.409(7) .
C35 H35A 0.9500 .
C36 C37 1.393(7) .
C37 C38 1.404(7) .
C37 H37A 0.9500 .
C38 C39 1.394(7) .
C39 H39A 0.9500 .
C40 O8 1.258(7) .
C40 O7 1.266(6) .
C40 C41 1.494(7) .
C41 C46 1.351(7) .
C41 C42 1.421(7) .
C42 C43 1.385(7) .
C42 H42A 0.9500 .
C43 C44 1.414(7) .
C43 H43A 0.9500 .
C44 C45 1.412(7) .
C44 C50 1.410(7) .
C45 C47 1.414(7) .
C45 C46 1.413(7) .
C46 H46A 0.9500 .
C47 C48 1.373(7) .
C47 H47A 0.9500 .
C48 C49 1.395(7) .
C48 H48A 0.9500 .
C49 C50 1.366(7) .
C49 C73 1.499(7) .
C50 H50A 0.9500 .
C51 O10 1.249(7) .
C51 O9 1.288(7) .
C51 C52 1.494(8) .
C52 C53 1.386(8) .
C52 C57 1.393(8) .
C53 C54 1.396(8) .
C53 H53A 0.9500 .
C54 C58 1.400(7) .
C54 C55 1.406(7) .
C55 C61 1.421(7) .
C55 C56 1.435(7) .
C56 C57 1.368(8) .
C56 H56A 0.9500 .
C57 H57A 0.9500 .
C58 C59 1.376(8) .
C58 H58A 0.9500 .
C59 C60 1.422(7) .
C59 H59A 0.9500 .
C60 C61 1.384(7) .
C60 C75 1.473(7) .
C61 H61A 0.9500 .
C62 O12 1.232(7) .
C62 O11 1.299(7) .
C62 C63 1.493(8) .
C62 Cd1 2.641(6) 4_676
C63 C64 1.404(9) .
C63 C68 1.418(8) .
C64 C65 1.373(8) .
C64 H64A 0.9500 .
C65 C66 1.429(8) .
C65 H65A 0.9500 .
C66 C69 1.418(7) .
C66 C67 1.425(8) .
C67 C68 1.389(8) .
C67 C72 1.393(8) .
C68 H68A 0.9500 .
C69 C70 1.354(8) .
C69 H69A 0.9500 .
C70 C71 1.416(7) .
C70 C77 1.487(7) .
C71 C72 1.379(7) .
C71 H71A 0.9500 .
C72 H72A 0.9500 .
C73 C74 1.380(7) .
C73 C78 1.390(7) .
C74 C75 1.396(7) .
C74 H74A 0.9500 .
C75 C76 1.395(7) .
C76 C77 1.392(7) .
C76 H76A 0.9500 .
C77 C78 1.384(7) .
C78 H78A 0.9500 .
C79 N1 1.474(9) .
C79 H79A 0.9800 .
C79 H79B 0.9800 .
C79 H79C 0.9800 .
C80 N1 1.486(9) .
C80 H80A 0.9800 .
C80 H80B 0.9800 .
C80 H80C 0.9800 .
C81 O13 1.232(8) .
C81 N1 1.322(9) .
C81 H81A 0.9500 .
C82 N2 1.436(9) .
C82 H82A 0.9800 .
C82 H82B 0.9800 .
C82 H82C 0.9800 .
C83 N2 1.431(9) .
C83 H83A 0.9800 .
C83 H83B 0.9800 .
C83 H83C 0.9800 .
C84 N2 1.280(10) .
C84 O17 1.314(9) .
C84 H84A 0.9500 .
O3 Cd1 2.174(4) 1_545
O4 Cd2 2.255(4) 1_545
O5 Cd1 2.278(4) 4_576
O5 Cd2 2.581(4) 4_576
O6 Cd2 2.300(4) 4_576
O9 Cd2 2.232(4) 1_545
O10 Cd3 2.204(4) 1_545
O11 Cd1 2.295(4) 4_676
O12 Cd1 2.335(4) 4_676

loop_
_platon_squeeze_void_nr
_platon_squeeze_void_average_x
_platon_squeeze_void_average_y
_platon_squeeze_void_average_z
_platon_squeeze_void_volume
_platon_squeeze_void_count_electrons
_platon_squeeze_void_content
1 -0.427 0.532 0.033 3716 807 ' '
